data_1538318
loop_
_publ_author_name
'Moore, P.B.'
'Bennett, J.M.'

_publ_section_title
;
 Kornerupine: Its Crystal Structure
;
_journal_name_full Science
_journal_page_first 524
_journal_page_last 526
_journal_volume 159
_journal_year 1968
_chemical_formula_sum 'Al7 H Mg3 O22 Si4'
_chemical_name_systematic 'Mg3 Al6 (Si.8 Al.2)5 O21 (O H)'
_space_group_IT_number 63
_symmetry_space_group_name_Hall '-C 2c 2'
_symmetry_space_group_name_H-M 'C m c m'
_cell_angle_alpha 90
_cell_angle_beta 90
_cell_angle_gamma 90
_cell_formula_units_Z 4
_cell_length_a 16.1
_cell_length_b 13.767
_cell_length_c 6.735
_cell_volume 1492.804
_citation_journal_id_ASTM SCIEAS
_cod_data_source_file Moore_SCIEAS_1968_1695.cif
_cod_data_source_block H1Al7Mg3O22Si4
_cod_original_formula_sum 'H1 Al7 Mg3 O22 Si4'
_cod_database_code 1538318

loop_
_symmetry_equiv_pos_as_xyz
x,y,z
-x,-y,z+1/2
x,-y,-z
-x,y,-z+1/2
-x,-y,-z
x,y,-z-1/2
-x,y,z
x,-y,z-1/2
x+1/2,y+1/2,z
-x+1/2,-y+1/2,z+1/2
x+1/2,-y+1/2,-z
-x+1/2,y+1/2,-z+1/2
-x+1/2,-y+1/2,-z
x+1/2,y+1/2,-z-1/2
-x+1/2,y+1/2,z
x+1/2,-y+1/2,z-1/2

loop_
_atom_site_label
_atom_site_type_symbol
_atom_site_fract_x
_atom_site_fract_y
_atom_site_fract_z
_atom_site_occupancy
_atom_site_U_iso_or_equiv
O3 O-2 0.4032 0.2354 0.25 1 0.0
Al3 Al+3 0.3146 0.1407 0.25 1 0.0
Si1 Si+4 0.4018 0.353 0.25 1 0.0
Al1 Al+3 0.1794 0.333 0.25 0.5 0.0
Mg1 Mg+2 0.1226 0.1402 0.25 1 0.0
O5 O-2 0.2346 0.2356 0.25 1 0.0
O8 O-2 0.5 0.0878 -0.0505 1 0.0
O7 O-2 0.0842 0.2794 0.25 1 0.0
O9 O-2 0.5 0.3875 0.25 1 0.0
Si2 Si+4 0 0.3425 0.25 1 0.0
Si3 Si+4 0.1794 0.333 0.25 0.5 0.0
O1 O-2 0.2242 0.0439 0.25 1 0.0
Al2 Al+3 0.2147 0 0 1 0.0
Mg2 Mg+2 0.5 0.1464 0.25 1 0.0
O6 O-2 0.3162 0.0942 -0.0448 1 0.0
O10 O-2 0 0.0882 0.25 1 0.0
O2 O-2 0.4032 0.0457 0.25 1 0.0
O4 O-2 0.1381 0.1008 -0.052 1 0.0
Al4 Al+3 0.0928 0.5 0 1 0.0
